data_2218927
loop_
_publ_author_name
'Liu, Ying'
'Zhang, Xianxi'
'Xue, Zechun'
'He, Qingpeng'
'Zhang, Yu'

_publ_section_title
;Bis(pentane-2,4-dionato-\k^2^<i>O</i>,<i>O</i>')bis[4,4,5,5-tetramethyl-2-(4-pyridyl)imidazoline-1-oxyl
 3-oxide-\k<i>N</i>^2^]manganese(II)
;
_journal_coeditor_code BX2160
_journal_issue 8
_journal_name_full 'Acta Crystallographica Section E'
_journal_page_first m1077
_journal_paper_doi 10.1107/S1600536808022952
_journal_volume 64
_journal_year 2008
_chemical_formula_iupac '[Mn (C5 H7 O2)2 (C12 H16 N3 O2)2]'
_chemical_formula_moiety 'C34 H46 Mn N6 O8'
_chemical_formula_sum 'C34 H46 Mn N6 O8'
_chemical_formula_weight 721.71
_chemical_name_systematic
;
Bis(pentane-2,4-dionato-\k^2^O,O')bis[4,4,5,5-tetramethyl-2-(4-
pyridyl)imidazoline-1-oxyl 3-oxide-\kN^2^]manganese(II)
;
_space_group_IT_number 2
_symmetry_cell_setting triclinic
_symmetry_space_group_name_Hall '-P 1'
_symmetry_space_group_name_H-M 'P -1'
_atom_sites_solution_hydrogens geom
_atom_sites_solution_primary direct
_atom_sites_solution_secondary difmap
_audit_creation_method SHELXL97
_cell_angle_alpha 98.16(3)
_cell_angle_beta 103.20(3)
_cell_angle_gamma 92.76(3)
_cell_formula_units_Z 1
_cell_length_a 7.107(2)
_cell_length_b 10.018(2)
_cell_length_c 12.786(2)
_cell_measurement_reflns_used 3371
_cell_measurement_temperature 298(2)
_cell_measurement_theta_max 26.05
_cell_measurement_theta_min 3.02
_cell_volume 874.2(4)
_computing_cell_refinement 'SAINT-Plus (Bruker, 2001)'
_computing_data_collection 'APEX2 (Bruker, 2004)'
_computing_data_reduction 'SAINT-Plus (Bruker, 2001)'
_computing_molecular_graphics 'SHELXTL (Sheldrick, 2008)'
_computing_publication_material 'SHELXTL (Sheldrick, 2008)'
_computing_structure_refinement 'SHELXL97 (Sheldrick, 2008)'
_computing_structure_solution 'SHELXS97 (Sheldrick, 2008)'
_diffrn_ambient_temperature 298(2)
_diffrn_measured_fraction_theta_full 0.973
_diffrn_measured_fraction_theta_max 0.973
_diffrn_measurement_device_type 'Bruker APEXII CCD area-detector'
_diffrn_measurement_method '\f and \w'
_diffrn_radiation_monochromator graphite
_diffrn_radiation_source 'fine-focus sealed tube'
_diffrn_radiation_type MoK\a
_diffrn_radiation_wavelength 0.71073
_diffrn_reflns_av_R_equivalents 0.0331
_diffrn_reflns_av_sigmaI/netI 0.0581
_diffrn_reflns_limit_h_max 8
_diffrn_reflns_limit_h_min -6
_diffrn_reflns_limit_k_max 12
_diffrn_reflns_limit_k_min -12
_diffrn_reflns_limit_l_max 15
_diffrn_reflns_limit_l_min -11
_diffrn_reflns_number 6447
_diffrn_reflns_theta_full 26.05
_diffrn_reflns_theta_max 26.05
_diffrn_reflns_theta_min 3.02
_diffrn_standards_decay_% 0
_diffrn_standards_interval_count 0
_diffrn_standards_interval_time 0
_diffrn_standards_number 0
_exptl_absorpt_coefficient_mu 0.437
_exptl_absorpt_correction_T_max 0.9295
_exptl_absorpt_correction_T_min 0.8482
_exptl_absorpt_correction_type multi-scan
_exptl_absorpt_process_details '(SADABS; Bruker, 2001)'
_exptl_crystal_colour pink
_exptl_crystal_density_diffrn 1.371
_exptl_crystal_density_method 'not measured'
_exptl_crystal_description block
_exptl_crystal_F_000 381
_exptl_crystal_size_max 0.39
_exptl_crystal_size_mid 0.28
_exptl_crystal_size_min 0.17
_refine_diff_density_max 0.562
_refine_diff_density_min -0.500
_refine_ls_extinction_method none
_refine_ls_goodness_of_fit_ref 1.003
_refine_ls_hydrogen_treatment constr
_refine_ls_matrix_type full
_refine_ls_number_parameters 229
_refine_ls_number_reflns 3371
_refine_ls_number_restraints 0
_refine_ls_restrained_S_all 1.003
_refine_ls_R_factor_all 0.0573
_refine_ls_R_factor_gt 0.0405
_refine_ls_shift/su_max 0.000
_refine_ls_shift/su_mean 0.000
_refine_ls_structure_factor_coef Fsqd
_refine_ls_weighting_details 'calc w = 1/[\s^2^(Fo^2^)+(0.066P)^2^] where P=(Fo^2^+2Fc^2^)/3'
_refine_ls_weighting_scheme calc
_refine_ls_wR_factor_gt 0.1030
_refine_ls_wR_factor_ref 0.1141
_reflns_number_gt 2590
_reflns_number_total 3371
_reflns_threshold_expression I>2\s(I)
_cod_data_source_file bx2160.cif
_cod_data_source_block I
_cod_original_cell_volume 874.3(3)
_cod_database_code 2218927
_cod_database_fobs_code 2218927

loop_
_symmetry_equiv_pos_as_xyz
'x, y, z'
'-x, -y, -z'

loop_
_atom_site_type_symbol
_atom_site_label
_atom_site_fract_x
_atom_site_fract_y
_atom_site_fract_z
_atom_site_U_iso_or_equiv
_atom_site_adp_type
_atom_site_calc_flag
_atom_site_refinement_flags
_atom_site_occupancy
. . . . . . . . . .

loop_
_cod_entry_issue_id
_cod_entry_issue_origin
_cod_entry_issue_severity
_cod_entry_issue_description
_cod_entry_issue_author
_cod_entry_issue_date
1 original retraction
;
    This file does not describe any real compound and was retracted by
    the authors. The previously deposited coordinates can be reviewed
    in older revisions of this file or in the COD Subversion
    repository, svn://www.crystallography.net/cod/retracted/.

    The precise reasons for the retraction and other circumstances are
    extensively discussed in the Acta Cryst. E editorial:

    William T. A. Harrison, Jim Simpson and Matthias Weil, Acta
    Cryst. E 66 (2010) e1--e2

    http://journals.iucr.org/e/issues/2010/01/00/me0406/index.html
    http://journals.iucr.org/e/issues/2010/01/00/me0406/me0406.pdf
    doi:10.1107/S1600536809051757
    (http://dx.doi.org/10.1107/S1600536809051757)
;
'Saulius Gra\<zulis' 2010-03-20
